data_4122576
loop_
_publ_author_name
'Yu, Meng'
'Ambrose, Stephen L.'
'Whaley, Zachary L.'
'Fan, Sanjun'
'Gorden, John D.'
'Beyers, Ronald J.'
'Schwartz, Dean D.'
'Goldsmith, Christian R.'

_publ_section_title
;
 A mononuclear manganese(II) complex demonstrates a strategy to
 simultaneously image and treat oxidative stress.
;
_journal_issue 37
_journal_name_full 'Journal of the American Chemical Society'
_journal_page_first 12836
_journal_page_last 12839
_journal_paper_doi 10.1021/ja507034d
_journal_volume 136
_journal_year 2014
_chemical_formula_moiety 'C29 H29 Mn N6 O2, 2(C F3 O3 S)'
_chemical_formula_sum 'C31 H31 F6 Mn N6 O8 S2'
_chemical_formula_weight 848.70
_chemical_name_systematic
; 
 ? 
;
_space_group_crystal_system monoclinic
_space_group_IT_number 14
_space_group_name_Hall '-P 2yn'
_space_group_name_H-M_alt 'P 1 21/n 1'
_symmetry_space_group_name_Hall '-P 2yn'
_symmetry_space_group_name_H-M 'P 1 21/n 1'
_atom_sites_solution_hydrogens geom
_atom_sites_solution_primary direct
_atom_sites_solution_secondary difmap
_audit_creation_method SHELXL-97
_cell_angle_alpha 90.00
_cell_angle_beta 96.1260(10)
_cell_angle_gamma 90.00
_cell_formula_units_Z 4
_cell_length_a 13.08640(10)
_cell_length_b 19.3897(2)
_cell_length_c 14.42960(10)
_cell_measurement_reflns_used 6058
_cell_measurement_temperature 100(2)
_cell_measurement_theta_max 69.3614
_cell_measurement_theta_min 3.8328
_cell_volume 3640.48(5)
_computing_cell_refinement 'Bruker SAINT'
_computing_data_collection 'Bruker APEX2'
_computing_data_reduction 'Bruker SAINT'
_computing_molecular_graphics 'Bruker SHELXTL'
_computing_publication_material 'Bruker SHELXTL'
_computing_structure_refinement 'SHELXL-97 (Sheldrick, 2008)'
_computing_structure_solution 'SHELXS-97 (Sheldrick, 2008)'
_diffrn_ambient_temperature 100(2)
_diffrn_measured_fraction_theta_full 0.971
_diffrn_measured_fraction_theta_max 0.971
_diffrn_measurement_device_type 'Bruker APEX-II CCD'
_diffrn_measurement_method '\f and \w scans'
_diffrn_radiation_monochromator graphite
_diffrn_radiation_source 'fine-focus sealed tube'
_diffrn_radiation_type CuK\a
_diffrn_radiation_wavelength 1.54178
_diffrn_reflns_av_R_equivalents 0.0316
_diffrn_reflns_av_sigmaI/netI 0.0291
_diffrn_reflns_limit_h_max 15
_diffrn_reflns_limit_h_min -15
_diffrn_reflns_limit_k_max 23
_diffrn_reflns_limit_k_min -23
_diffrn_reflns_limit_l_max 17
_diffrn_reflns_limit_l_min -16
_diffrn_reflns_number 21924
_diffrn_reflns_theta_full 69.92
_diffrn_reflns_theta_max 69.92
_diffrn_reflns_theta_min 3.83
_exptl_absorpt_coefficient_mu 4.813
_exptl_absorpt_correction_type none
_exptl_crystal_colour colorless
_exptl_crystal_density_diffrn 1.548
_exptl_crystal_density_method 'not measured'
_exptl_crystal_description fragment
_exptl_crystal_F_000 1736
_exptl_crystal_size_max .1
_exptl_crystal_size_mid .1
_exptl_crystal_size_min .1
_refine_diff_density_max 2.827
_refine_diff_density_min -1.819
_refine_diff_density_rms 0.158
_refine_ls_goodness_of_fit_ref 1.064
_refine_ls_hydrogen_treatment mixed
_refine_ls_matrix_type full
_refine_ls_number_parameters 485
_refine_ls_number_reflns 6702
_refine_ls_number_restraints 0
_refine_ls_restrained_S_all 1.064
_refine_ls_R_factor_all 0.1232
_refine_ls_R_factor_gt 0.1098
_refine_ls_shift/su_max 0.115
_refine_ls_shift/su_mean 0.015
_refine_ls_structure_factor_coef Fsqd
_refine_ls_weighting_details 'calc w=1/[\s^2^(Fo^2^)+(0.1890P)^2^+21.8459P] where P=(Fo^2^+2Fc^2^)/3'
_refine_ls_weighting_scheme calc
_refine_ls_wR_factor_gt 0.3030
_refine_ls_wR_factor_ref 0.3183
_reflns_number_gt 5605
_reflns_number_total 6702
_reflns_threshold_expression >2sigma(I)
_cod_data_source_file ja507034d_si_002.cif
_cod_data_source_block meng1_0m
_cod_depositor_comments 'Adding full bibliography for 4122576.cif.'
_cod_database_code 4122576

loop_
_symmetry_equiv_pos_as_xyz
'x, y, z'
'-x+1/2, y+1/2, -z+1/2'
'-x, -y, -z'
'x-1/2, -y-1/2, z-1/2'

loop_
_atom_site_label
_atom_site_type_symbol
_atom_site_fract_x
_atom_site_fract_y
_atom_site_fract_z
_atom_site_U_iso_or_equiv
_atom_site_adp_type
_atom_site_occupancy
_atom_site_symmetry_multiplicity
_atom_site_calc_flag
_atom_site_refinement_flags
C5 C 0.0041(5) 0.2622(4) 0.1757(5) 0.0328(14) Uani 1 1 d .
C6 C 0.0408(5) 0.3351(4) 0.1698(5) 0.0382(16) Uani 1 1 d .
H19 H -0.0182 0.3669 0.1710 0.046 Uiso 1 1 calc R
H20 H 0.0904 0.3454 0.2248 0.046 Uiso 1 1 calc R
C12 C 0.1466(5) 0.2825(3) -0.1762(5) 0.0334(14) Uani 1 1 d .
H3 H 0.1929 0.2451 -0.1799 0.040 Uiso 1 1 calc R
C11 C 0.1120(5) 0.3169(4) -0.2575(5) 0.0367(15) Uani 1 1 d .
H1 H 0.1347 0.3040 -0.3155 0.044 Uiso 1 1 calc R
C10 C 0.0428(5) 0.3711(4) -0.2519(5) 0.0375(15) Uani 1 1 d .
H2 H 0.0175 0.3962 -0.3060 0.045 Uiso 1 1 calc R
C20 C 0.1644(5) 0.4053(3) 0.0957(6) 0.0368(15) Uani 1 1 d .
H17 H 0.1322 0.4447 0.1252 0.044 Uiso 1 1 calc R
H18 H 0.1823 0.4205 0.0339 0.044 Uiso 1 1 calc R
C19 C 0.2615(5) 0.3838(3) 0.1561(6) 0.0385(16) Uani 1 1 d .
H15 H 0.3114 0.4224 0.1599 0.046 Uiso 1 1 calc R
H16 H 0.2445 0.3738 0.2199 0.046 Uiso 1 1 calc R
C22 C 0.3277(5) 0.2495(3) 0.2637(5) 0.0344(15) Uani 1 1 d .
C27 C 0.2821(5) 0.1865(3) 0.2366(5) 0.0318(14) Uani 1 1 d .
C26 C 0.2431(5) 0.1435(4) 0.3003(5) 0.0357(15) Uani 1 1 d .
H6 H 0.2139 0.1003 0.2810 0.043 Uiso 1 1 calc R
C25 C 0.2468(5) 0.1640(4) 0.3938(5) 0.0383(16) Uani 1 1 d .
H192 H 0.2204 0.1346 0.4382 0.046 Uiso 1 1 calc R
C24 C 0.2890(5) 0.2272(4) 0.4213(5) 0.0390(16) Uani 1 1 d .
C23 C 0.3293(5) 0.2696(4) 0.3565(5) 0.0384(16) Uani 1 1 d .
H4 H 0.3584 0.3128 0.3757 0.046 Uiso 1 1 calc R
C18 C 0.3698(5) 0.3414(3) 0.0401(5) 0.0376(15) Uani 1 1 d .
H9 H 0.4300 0.3694 0.0643 0.045 Uiso 1 1 calc R
H14 H 0.3268 0.3693 -0.0065 0.045 Uiso 1 1 calc R
C17 C 0.4051(5) 0.2774(3) -0.0049(5) 0.0323(14) Uani 1 1 d .
C16 C 0.5071(5) 0.2671(4) -0.0213(5) 0.0371(15) Uani 1 1 d .
H13 H 0.5569 0.3023 -0.0073 0.045 Uiso 1 1 calc R
C15 C 0.5347(5) 0.2051(4) -0.0584(5) 0.0384(16) Uani 1 1 d .
H12 H 0.6039 0.1971 -0.0698 0.046 Uiso 1 1 calc R
C14 C 0.4614(5) 0.1549(4) -0.0786(5) 0.0345(14) Uani 1 1 d .
H11 H 0.4789 0.1117 -0.1036 0.041 Uiso 1 1 calc R
C13 C 0.3606(5) 0.1693(3) -0.0614(5) 0.0312(13) Uani 1 1 d .
H10 H 0.3097 0.1348 -0.0758 0.037 Uiso 1 1 calc R
C4 C -0.0799(6) 0.2458(4) 0.2247(5) 0.0416(18) Uani 1 1 d .
H24 H -0.1200 0.2815 0.2478 0.050 Uiso 1 1 calc R
C3 C -0.1038(5) 0.1777(4) 0.2390(5) 0.0404(16) Uani 1 1 d .
H23 H -0.1600 0.1656 0.2723 0.049 Uiso 1 1 calc R
C2 C -0.0439(6) 0.1274(4) 0.2038(5) 0.0413(16) Uani 1 1 d .
H22 H -0.0569 0.0800 0.2142 0.050 Uiso 1 1 calc R
C1 C 0.0355(5) 0.1472(3) 0.1531(5) 0.0327(14) Uani 1 1 d .
H21 H 0.0751 0.1123 0.1277 0.039 Uiso 1 1 calc R
C28 C 0.0767(6) 0.1072(4) -0.0753(6) 0.0450(18) Uani 1 1 d .
C29 C 0.0188(12) 0.0517(6) -0.1222(13) 0.129(7) Uani 1 1 d .
H27 H 0.0255 0.0539 -0.1891 0.194 Uiso 1 1 calc R
H26 H -0.0537 0.0562 -0.1121 0.194 Uiso 1 1 calc R
H25 H 0.0454 0.0075 -0.0972 0.194 Uiso 1 1 calc R
C31 C 0.2967(7) 0.9600(3) -0.0181(5) 0.0436(18) Uani 1 1 d .
C30 C 0.2667(8) 0.0231(5) 0.6674(8) 0.064(3) Uani 1 1 d .
C9 C 0.0119(5) 0.3875(3) -0.1659(5) 0.0372(16) Uani 1 1 d .
H76 H -0.0347 0.4244 -0.1604 0.045 Uiso 1 1 calc R
C7 C 0.0103(5) 0.3611(4) 0.0057(5) 0.0342(14) Uani 1 1 d .
H10A H -0.0137 0.4093 0.0099 0.041 Uiso 1 1 calc R
H10B H -0.0492 0.3303 0.0112 0.041 Uiso 1 1 calc R
C21 C 0.3811(5) 0.2906(4) 0.1946(5) 0.0366(15) Uani 1 1 d .
H7 H 0.4214 0.3278 0.2282 0.044 Uiso 1 1 calc R
H8 H 0.4300 0.2601 0.1664 0.044 Uiso 1 1 calc R
C8 C 0.0490(4) 0.3500(3) -0.0877(5) 0.0305(13) Uani 1 1 d .
F1 F 0.2654(7) 1.0095(3) -0.0753(4) 0.104(3) Uani 1 1 d .
F3 F 0.2370(11) 0.9094(5) -0.0346(5) 0.173(6) Uani 1 1 d .
F5 F 0.2297(8) 0.1224(5) 0.7617(6) 0.127(3) Uani 1 1 d .
F11 F 0.2395(14) 0.1487(5) 0.6235(11) 0.219(7) Uani 1 1 d .
F33 F 0.3847(8) 0.9455(7) -0.0397(4) 0.171(6) Uani 1 1 d .
F99 F 0.1025(10) 0.0856(7) 0.626(2) 0.338(16) Uani 1 1 d .
Mn Mn 0.18258(7) 0.24595(5) 0.04456(7) 0.0232(3) Uani 1 1 d .
N2 N 0.0907(4) 0.3471(3) 0.0839(4) 0.0320(12) Uani 1 1 d .
N5 N 0.3091(4) 0.3221(3) 0.1181(4) 0.0325(12) Uani 1 1 d .
N6 N 0.1205(4) 0.1514(3) -0.0373(4) 0.0310(12) Uani 1 1 d .
N4 N 0.3322(4) 0.2287(3) -0.0259(4) 0.0304(11) Uani 1 1 d .
N1 N 0.0590(4) 0.2138(3) 0.1380(4) 0.0295(11) Uani 1 1 d .
N3 N 0.1182(4) 0.2992(3) -0.0923(4) 0.0289(11) Uani 1 1 d .
O1 O 0.2773(3) 0.1697(2) 0.1433(3) 0.0312(10) Uani 1 1 d .
O2 O 0.2946(5) 0.2503(3) 0.5109(4) 0.0488(14) Uani 1 1 d .
H5 H 0.2692 0.2206 0.5442 0.073 Uiso 1 1 calc R
O3 O 0.3636(10) 1.0440(6) 0.1115(5) 0.141(5) Uani 1 1 d .
O7 O 0.3555(7) 0.0288(5) 0.7261(9) 0.126(4) Uani 1 1 d .
O4 O 0.2071(9) 1.0092(7) 0.1152(7) 0.148(6) Uani 1 1 d .
O5 O 0.3344(7) 0.9259(3) 0.1528(4) 0.085(3) Uani 1 1 d .
O8 O 0.2276(5) -0.0296(3) 0.6946(9) 0.113(4) Uani 1 1 d .
S1 S 0.30401(14) 0.98435(8) 0.10409(12) 0.0361(4) Uani 1 1 d .
S2 S 0.1899(2) 0.10046(11) 0.66781(15) 0.0632(7) Uani 1 1 d .
O6 O 0.3269(7) 0.0269(5) 0.6006(7) 0.099(3) Uiso 1 1 d .

loop_
_atom_site_aniso_label
_atom_site_aniso_U_11
_atom_site_aniso_U_22
_atom_site_aniso_U_33
_atom_site_aniso_U_23
_atom_site_aniso_U_13
_atom_site_aniso_U_12
C5 0.021(3) 0.048(4) 0.029(3) -0.016(3) 0.000(2) 0.003(3)
C6 0.028(3) 0.042(4) 0.044(4) -0.020(3) 0.005(3) 0.005(3)
C12 0.022(3) 0.034(3) 0.045(4) 0.006(3) 0.007(3) 0.003(2)
C11 0.024(3) 0.047(4) 0.038(4) 0.008(3) 0.003(3) -0.002(3)
C10 0.027(3) 0.033(3) 0.051(4) 0.010(3) -0.004(3) -0.004(3)
C20 0.028(3) 0.023(3) 0.058(4) -0.014(3) -0.002(3) 0.000(3)
C19 0.027(3) 0.029(3) 0.057(4) -0.015(3) -0.007(3) 0.000(3)
C22 0.020(3) 0.040(4) 0.040(4) -0.012(3) -0.007(3) 0.006(2)
C27 0.024(3) 0.033(3) 0.037(3) -0.008(3) -0.001(2) 0.011(2)
C26 0.031(3) 0.041(4) 0.035(3) -0.008(3) -0.001(3) 0.011(3)
C25 0.034(3) 0.045(4) 0.034(3) 0.000(3) -0.002(3) 0.016(3)
C24 0.032(3) 0.046(4) 0.036(4) -0.009(3) -0.011(3) 0.015(3)
C23 0.028(3) 0.042(4) 0.042(4) -0.014(3) -0.010(3) 0.011(3)
C18 0.025(3) 0.027(3) 0.059(4) -0.001(3) 0.000(3) -0.004(3)
C17 0.020(3) 0.033(3) 0.044(4) 0.005(3) 0.001(3) -0.002(2)
C16 0.022(3) 0.044(4) 0.047(4) 0.006(3) 0.008(3) -0.002(3)
C15 0.023(3) 0.052(4) 0.041(4) 0.011(3) 0.009(3) 0.008(3)
C14 0.028(3) 0.036(3) 0.041(4) 0.006(3) 0.010(3) 0.012(3)
C13 0.028(3) 0.028(3) 0.039(3) 0.004(3) 0.009(3) 0.000(2)
C4 0.030(4) 0.065(5) 0.030(4) -0.014(3) 0.005(3) 0.003(3)
C3 0.029(3) 0.060(5) 0.035(3) -0.002(3) 0.013(3) -0.005(3)
C2 0.039(4) 0.054(4) 0.033(3) 0.005(3) 0.012(3) -0.004(3)
C1 0.029(3) 0.036(3) 0.034(3) -0.002(3) 0.008(3) 0.002(3)
C28 0.049(4) 0.031(4) 0.053(4) -0.002(3) -0.004(4) 0.001(3)
C29 0.129(12) 0.039(5) 0.197(16) -0.032(8) -0.092(12) -0.001(6)
C31 0.065(5) 0.020(3) 0.044(4) 0.001(3) -0.005(4) 0.006(3)
C30 0.071(6) 0.044(5) 0.085(7) -0.010(4) 0.044(5) -0.002(4)
C9 0.023(3) 0.027(3) 0.060(4) -0.001(3) -0.004(3) -0.003(2)
C7 0.019(3) 0.036(3) 0.047(4) -0.010(3) 0.000(3) 0.006(2)
C21 0.021(3) 0.035(3) 0.052(4) -0.008(3) -0.006(3) 0.004(3)
C8 0.019(3) 0.025(3) 0.046(4) -0.004(3) 0.000(3) -0.002(2)
F1 0.212(9) 0.044(3) 0.047(3) 0.007(2) -0.026(4) 0.037(4)
F3 0.299(15) 0.139(8) 0.073(5) -0.017(5) -0.022(7) -0.148(9)
F5 0.161(8) 0.144(8) 0.076(5) -0.008(5) 0.013(5) -0.013(6)
F11 0.35(2) 0.077(6) 0.224(14) 0.073(8) -0.013(13) -0.036(9)
F33 0.162(8) 0.314(14) 0.041(3) 0.028(5) 0.033(4) 0.168(10)
F99 0.120(9) 0.117(9) 0.73(5) 0.070(16) -0.178(17) 0.011(7)
Mn 0.0167(5) 0.0218(5) 0.0315(6) -0.0041(4) 0.0037(4) -0.0002(3)
N2 0.021(2) 0.031(3) 0.043(3) -0.012(2) 0.000(2) -0.001(2)
N5 0.021(2) 0.027(3) 0.049(3) -0.007(2) -0.001(2) -0.001(2)
N6 0.031(3) 0.028(3) 0.035(3) -0.002(2) 0.010(2) -0.002(2)
N4 0.022(2) 0.030(3) 0.040(3) 0.003(2) 0.008(2) 0.001(2)
N1 0.023(2) 0.038(3) 0.027(3) -0.004(2) 0.003(2) 0.001(2)
N3 0.025(2) 0.027(3) 0.035(3) -0.003(2) 0.002(2) 0.000(2)
O1 0.031(2) 0.033(2) 0.031(2) -0.0066(18) 0.0037(18) 0.0023(18)
O2 0.053(3) 0.056(3) 0.034(3) -0.015(2) -0.008(2) 0.017(3)
O3 0.196(11) 0.174(10) 0.051(4) -0.003(5) 0.007(5) -0.148(9)
O7 0.070(5) 0.075(5) 0.216(12) 0.053(6) -0.062(6) -0.026(4)
O4 0.149(9) 0.206(12) 0.089(6) 0.003(7) 0.019(6) 0.152(9)
O5 0.158(8) 0.057(4) 0.046(3) 0.023(3) 0.043(4) 0.063(4)
O8 0.050(4) 0.025(3) 0.260(12) 0.052(5) -0.004(5) -0.011(3)
S1 0.0444(9) 0.0268(8) 0.0373(9) 0.0039(6) 0.0061(7) -0.0052(6)
S2 0.1025(19) 0.0452(11) 0.0430(11) 0.0123(9) 0.0127(11) 0.0349(12)

loop_
_atom_type_symbol
_atom_type_description
_atom_type_scat_dispersion_real
_atom_type_scat_dispersion_imag
_atom_type_scat_source
C C 0.0181 0.0091 'International Tables Vol C Tables 4.2.6.8 and 6.1.1.4'
H H 0.0000 0.0000 'International Tables Vol C Tables 4.2.6.8 and 6.1.1.4'
N N 0.0311 0.0180 'International Tables Vol C Tables 4.2.6.8 and 6.1.1.4'
O O 0.0492 0.0322 'International Tables Vol C Tables 4.2.6.8 and 6.1.1.4'
F F 0.0727 0.0534 'International Tables Vol C Tables 4.2.6.8 and 6.1.1.4'
S S 0.3331 0.5567 'International Tables Vol C Tables 4.2.6.8 and 6.1.1.4'
Mn Mn -0.5299 2.8052 'International Tables Vol C Tables 4.2.6.8 and 6.1.1.4'

loop_
_geom_angle_atom_site_label_1
_geom_angle_atom_site_label_2
_geom_angle_atom_site_label_3
_geom_angle
N1 C5 C4 122.1(7)
N1 C5 C6 116.8(6)
C4 C5 C6 121.0(6)
N2 C6 C5 111.6(5)
N2 C6 H19 109.3
C5 C6 H19 109.3
N2 C6 H20 109.3
C5 C6 H20 109.3
H19 C6 H20 108.0
N3 C12 C11 123.5(6)
N3 C12 H3 118.3
C11 C12 H3 118.3
C12 C11 C10 118.0(7)
C12 C11 H1 121.0
C10 C11 H1 121.0
C9 C10 C11 118.7(6)
C9 C10 H2 120.7
C11 C10 H2 120.7
N2 C20 C19 110.6(6)
N2 C20 H17 109.5
C19 C20 H17 109.5
N2 C20 H18 109.5
C19 C20 H18 109.5
H17 C20 H18 108.1
N5 C19 C20 111.7(5)
N5 C19 H15 109.3
C20 C19 H15 109.3
N5 C19 H16 109.3
C20 C19 H16 109.3
H15 C19 H16 108.0
C23 C22 C27 118.5(7)
C23 C22 C21 121.9(6)
C27 C22 C21 119.5(6)
O1 C27 C26 121.7(6)
O1 C27 C22 117.0(6)
C26 C27 C22 121.3(6)
C27 C26 C25 119.6(7)
C27 C26 H6 120.2
C25 C26 H6 120.2
C24 C25 C26 119.9(7)
C24 C25 H192 120.1
C26 C25 H192 120.1
O2 C24 C25 122.8(7)
O2 C24 C23 117.3(7)
C25 C24 C23 119.9(7)
C24 C23 C22 120.9(7)
C24 C23 H4 119.6
C22 C23 H4 119.6
N5 C18 C17 109.5(5)
N5 C18 H9 109.8
C17 C18 H9 109.8
N5 C18 H14 109.8
C17 C18 H14 109.8
H9 C18 H14 108.2
N4 C17 C16 121.7(6)
N4 C17 C18 115.7(5)
C16 C17 C18 122.6(6)
C15 C16 C17 119.0(7)
C15 C16 H13 120.5
C17 C16 H13 120.5
C14 C15 C16 119.6(6)
C14 C15 H12 120.2
C16 C15 H12 120.2
C15 C14 C13 118.2(6)
C15 C14 H11 120.9
C13 C14 H11 120.9
N4 C13 C14 123.3(6)
N4 C13 H10 118.3
C14 C13 H10 118.3
C3 C4 C5 119.6(7)
C3 C4 H24 120.2
C5 C4 H24 120.2
C4 C3 C2 118.4(6)
C4 C3 H23 120.8
C2 C3 H23 120.8
C3 C2 C1 119.0(7)
C3 C2 H22 120.5
C1 C2 H22 120.5
N1 C1 C2 123.1(6)
N1 C1 H21 118.4
C2 C1 H21 118.4
N6 C28 C29 178.4(12)
C28 C29 H27 109.5
C28 C29 H26 109.5
H27 C29 H26 109.5
C28 C29 H25 109.5
H27 C29 H25 109.5
H26 C29 H25 109.5
F33 C31 F3 110.1(11)
F33 C31 F1 104.0(8)
F3 C31 F1 107.9(8)
F33 C31 S1 110.1(6)
F3 C31 S1 110.7(7)
F1 C31 S1 113.9(5)
O8 C30 O6 125.9(10)
O8 C30 O7 103.0(10)
O6 C30 O7 85.0(9)
O8 C30 S2 116.1(7)
O6 C30 S2 109.5(8)
O7 C30 S2 111.6(7)
C10 C9 C8 120.0(6)
C10 C9 H76 120.0
C8 C9 H76 120.0
N2 C7 C8 112.0(5)
N2 C7 H10A 109.2
C8 C7 H10A 109.2
N2 C7 H10B 109.2
C8 C7 H10B 109.2
H10A C7 H10B 107.9
N5 C21 C22 113.8(5)
N5 C21 H7 108.8
C22 C21 H7 108.8
N5 C21 H8 108.8
C22 C21 H8 108.8
H7 C21 H8 107.7
N3 C8 C9 121.6(6)
N3 C8 C7 116.2(6)
C9 C8 C7 122.2(6)
N6 Mn N1 81.49(19)
N6 Mn N3 80.74(19)
N1 Mn N3 114.08(18)
N6 Mn O1 86.75(18)
N1 Mn O1 80.20(17)
N3 Mn O1 159.08(17)
N6 Mn N4 85.88(19)
N1 Mn N4 153.6(2)
N3 Mn N4 86.43(19)
O1 Mn N4 75.95(18)
N6 Mn N5 157.01(19)
N1 Mn N5 113.92(19)
N3 Mn N5 106.09(19)
O1 Mn N5 79.68(18)
N4 Mn N5 72.91(19)
N6 Mn N2 128.24(18)
N1 Mn N2 71.44(19)
N3 Mn N2 71.95(19)
O1 Mn N2 128.63(18)
N4 Mn N2 133.42(19)
N5 Mn N2 74.33(17)
C6 N2 C20 111.2(5)
C6 N2 C7 109.0(5)
C20 N2 C7 110.5(5)
C6 N2 Mn 110.3(4)
C20 N2 Mn 108.2(4)
C7 N2 Mn 107.6(4)
C19 N5 C18 110.8(5)
C19 N5 C21 108.2(5)
C18 N5 C21 108.2(5)
C19 N5 Mn 111.5(4)
C18 N5 Mn 102.7(4)
C21 N5 Mn 115.3(4)
C28 N6 Mn 170.6(6)
C13 N4 C17 118.1(5)
C13 N4 Mn 125.2(4)
C17 N4 Mn 114.1(4)
C5 N1 C1 117.7(6)
C5 N1 Mn 119.5(5)
C1 N1 Mn 122.7(4)
C12 N3 C8 118.2(6)
C12 N3 Mn 123.6(4)
C8 N3 Mn 118.2(4)
C27 O1 Mn 114.5(4)
C24 O2 H5 109.5
C30 O7 O6 46.2(6)
O5 S1 O4 116.7(7)
O5 S1 O3 121.2(7)
O4 S1 O3 102.4(9)
O5 S1 C31 105.4(4)
O4 S1 C31 104.4(5)
O3 S1 C31 105.1(4)
F99 S2 F11 112.8(13)
F99 S2 F5 136.3(15)
F11 S2 F5 95.5(8)
F99 S2 C30 106.4(8)
F11 S2 C30 106.3(8)
F5 S2 C30 95.8(6)
C30 O6 O7 48.8(7)

loop_
_geom_bond_atom_site_label_1
_geom_bond_atom_site_label_2
_geom_bond_distance
C5 N1 1.333(8)
C5 C4 1.405(10)
C5 C6 1.499(10)
C6 N2 1.481(9)
C6 H19 0.9900
C6 H20 0.9900
C12 N3 1.344(9)
C12 C11 1.383(10)
C12 H3 0.9500
C11 C10 1.394(10)
C11 H1 0.9500
C10 C9 1.383(11)
C10 H2 0.9500
C20 N2 1.483(8)
C20 C19 1.519(9)
C20 H17 0.9900
C20 H18 0.9900
C19 N5 1.480(8)
C19 H15 0.9900
C19 H16 0.9900
C22 C23 1.392(10)
C22 C27 1.396(9)
C22 C21 1.505(11)
C27 O1 1.379(8)
C27 C26 1.379(10)
C26 C25 1.402(10)
C26 H6 0.9500
C25 C24 1.384(11)
C25 H192 0.9500
C24 O2 1.363(9)
C24 C23 1.391(12)
C23 H4 0.9500
C18 N5 1.494(9)
C18 C17 1.495(10)
C18 H9 0.9900
C18 H14 0.9900
C17 N4 1.354(8)
C17 C16 1.395(9)
C16 C15 1.380(11)
C16 H13 0.9500
C15 C14 1.375(10)
C15 H12 0.9500
C14 C13 1.396(9)
C14 H11 0.9500
C13 N4 1.330(9)
C13 H10 0.9500
C4 C3 1.378(11)
C4 H24 0.9500
C3 C2 1.381(11)
C3 H23 0.9500
C2 C1 1.388(10)
C2 H22 0.9500
C1 N1 1.351(9)
C1 H21 0.9500
C28 N6 1.137(9)
C28 C29 1.442(12)
C29 H27 0.9800
C29 H26 0.9800
C29 H25 0.9800
C31 F33 1.257(11)
C31 F3 1.261(10)
C31 F1 1.302(9)
C31 S1 1.818(8)
C30 O8 1.225(11)
C30 O6 1.311(12)
C30 O7 1.367(14)
C30 S2 1.805(10)
C9 C8 1.385(10)
C9 H76 0.9500
C7 N2 1.483(8)
C7 C8 1.505(9)
C7 H10A 0.9900
C7 H10B 0.9900
C21 N5 1.503(9)
C21 H7 0.9900
C21 H8 0.9900
C8 N3 1.345(8)
F5 S2 1.462(9)
F11 S2 1.338(12)
F99 S2 1.270(12)
Mn N6 2.284(5)
Mn N1 2.299(5)
Mn N3 2.306(5)
Mn O1 2.319(5)
Mn N4 2.325(5)
Mn N5 2.382(5)
Mn N2 2.401(5)
O2 H5 0.8400
O3 S1 1.393(8)
O7 O6 1.810(16)
O4 S1 1.382(9)
O5 S1 1.370(6)

loop_
_geom_torsion_atom_site_label_1
_geom_torsion_atom_site_label_2
_geom_torsion_atom_site_label_3
_geom_torsion_atom_site_label_4
_geom_torsion
N1 C5 C6 N2 32.2(8)
C4 C5 C6 N2 -152.3(6)
N3 C12 C11 C10 -1.0(10)
C12 C11 C10 C9 -0.3(10)
N2 C20 C19 N5 55.5(8)
C23 C22 C27 O1 176.9(5)
C21 C22 C27 O1 -8.1(8)
C23 C22 C27 C26 -2.7(9)
C21 C22 C27 C26 172.3(6)
O1 C27 C26 C25 -177.9(5)
C22 C27 C26 C25 1.7(9)
C27 C26 C25 C24 0.3(9)
C26 C25 C24 O2 179.8(6)
C26 C25 C24 C23 -1.3(10)
O2 C24 C23 C22 179.2(6)
C25 C24 C23 C22 0.2(10)
C27 C22 C23 C24 1.8(9)
C21 C22 C23 C24 -173.1(6)
N5 C18 C17 N4 47.9(8)
N5 C18 C17 C16 -129.8(7)
N4 C17 C16 C15 -1.2(11)
C18 C17 C16 C15 176.4(7)
C17 C16 C15 C14 0.2(10)
C16 C15 C14 C13 0.6(10)
C15 C14 C13 N4 -0.5(10)
N1 C5 C4 C3 3.5(11)
C6 C5 C4 C3 -171.7(7)
C5 C4 C3 C2 -0.4(11)
C4 C3 C2 C1 -2.1(11)
C3 C2 C1 N1 1.6(11)
C11 C10 C9 C8 -0.5(10)
C23 C22 C21 N5 -114.6(7)
C27 C22 C21 N5 70.6(8)
C10 C9 C8 N3 2.6(9)
C10 C9 C8 C7 -173.9(6)
N2 C7 C8 N3 34.1(8)
N2 C7 C8 C9 -149.2(6)
C5 C6 N2 C20 -155.2(5)
C5 C6 N2 C7 82.7(6)
C5 C6 N2 Mn -35.1(6)
C19 C20 N2 C6 74.4(7)
C19 C20 N2 C7 -164.4(6)
C19 C20 N2 Mn -46.8(7)
C8 C7 N2 C6 -160.6(5)
C8 C7 N2 C20 76.9(7)
C8 C7 N2 Mn -41.1(6)
N6 Mn N2 C6 84.5(4)
N1 Mn N2 C6 22.1(4)
N3 Mn N2 C6 146.3(4)
O1 Mn N2 C6 -38.1(5)
N4 Mn N2 C6 -147.2(4)
N5 Mn N2 C6 -100.5(4)
N6 Mn N2 C20 -153.7(4)
N1 Mn N2 C20 143.9(5)
N3 Mn N2 C20 -91.9(5)
O1 Mn N2 C20 83.8(5)
N4 Mn N2 C20 -25.4(6)
N5 Mn N2 C20 21.4(4)
N6 Mn N2 C7 -34.3(5)
N1 Mn N2 C7 -96.7(4)
N3 Mn N2 C7 27.5(4)
O1 Mn N2 C7 -156.8(4)
N4 Mn N2 C7 94.0(4)
N5 Mn N2 C7 140.7(4)
C20 C19 N5 C18 79.9(7)
C20 C19 N5 C21 -161.6(6)
C20 C19 N5 Mn -33.8(7)
C17 C18 N5 C19 -172.5(5)
C17 C18 N5 C21 69.0(6)
C17 C18 N5 Mn -53.4(5)
C22 C21 N5 C19 77.7(7)
C22 C21 N5 C18 -162.2(5)
C22 C21 N5 Mn -47.9(6)
N6 Mn N5 C19 176.5(5)
N1 Mn N5 C19 -54.3(5)
N3 Mn N5 C19 72.0(5)
O1 Mn N5 C19 -128.7(5)
N4 Mn N5 C19 153.0(5)
N2 Mn N5 C19 6.6(5)
N6 Mn N5 C18 57.9(7)
N1 Mn N5 C18 -173.0(4)
N3 Mn N5 C18 -46.7(4)
O1 Mn N5 C18 112.7(4)
N4 Mn N5 C18 34.3(4)
N2 Mn N5 C18 -112.1(4)
N6 Mn N5 C21 -59.6(7)
N1 Mn N5 C21 69.6(5)
N3 Mn N5 C21 -164.1(4)
O1 Mn N5 C21 -4.8(4)
N4 Mn N5 C21 -83.1(4)
N2 Mn N5 C21 130.5(5)
C29 C28 N6 Mn -14(41)
N1 Mn N6 C28 39(4)
N3 Mn N6 C28 -77(4)
O1 Mn N6 C28 120(4)
N4 Mn N6 C28 -164(4)
N5 Mn N6 C28 173(3)
N2 Mn N6 C28 -19(4)
C14 C13 N4 C17 -0.4(10)
C14 C13 N4 Mn -161.0(5)
C16 C17 N4 C13 1.3(10)
C18 C17 N4 C13 -176.5(6)
C16 C17 N4 Mn 164.0(5)
C18 C17 N4 Mn -13.8(7)
N6 Mn N4 C13 -22.2(5)
N1 Mn N4 C13 39.3(8)
N3 Mn N4 C13 -103.1(5)
O1 Mn N4 C13 65.5(5)
N5 Mn N4 C13 148.8(6)
N2 Mn N4 C13 -164.0(5)
N6 Mn N4 C17 176.6(5)
N1 Mn N4 C17 -122.0(5)
N3 Mn N4 C17 95.6(5)
O1 Mn N4 C17 -95.8(5)
N5 Mn N4 C17 -12.4(4)
N2 Mn N4 C17 34.7(6)
C4 C5 N1 C1 -3.9(9)
C6 C5 N1 C1 171.5(6)
C4 C5 N1 Mn 172.8(5)
C6 C5 N1 Mn -11.8(8)
C2 C1 N1 C5 1.4(10)
C2 C1 N1 Mn -175.2(5)
N6 Mn N1 C5 -141.3(5)
N3 Mn N1 C5 -65.4(5)
O1 Mn N1 C5 130.6(5)
N4 Mn N1 C5 156.4(5)
N5 Mn N1 C5 56.6(5)
N2 Mn N1 C5 -6.0(4)
N6 Mn N1 C1 35.3(5)
N3 Mn N1 C1 111.1(5)
O1 Mn N1 C1 -52.9(5)
N4 Mn N1 C1 -27.1(7)
N5 Mn N1 C1 -126.9(5)
N2 Mn N1 C1 170.6(5)
C11 C12 N3 C8 3.0(9)
C11 C12 N3 Mn -176.5(5)
C9 C8 N3 C12 -3.8(9)
C7 C8 N3 C12 172.9(5)
C9 C8 N3 Mn 175.7(4)
C7 C8 N3 Mn -7.6(7)
N6 Mn N3 C12 -56.5(5)
N1 Mn N3 C12 -132.8(5)
O1 Mn N3 C12 -2.5(8)
N4 Mn N3 C12 29.9(5)
N5 Mn N3 C12 100.9(5)
N2 Mn N3 C12 168.0(5)
N6 Mn N3 C8 124.0(4)
N1 Mn N3 C8 47.7(5)
O1 Mn N3 C8 178.0(4)
N4 Mn N3 C8 -149.6(5)
N5 Mn N3 C8 -78.6(5)
N2 Mn N3 C8 -11.5(4)
C26 C27 O1 Mn 118.2(5)
C22 C27 O1 Mn -61.4(6)
N6 Mn O1 C27 -139.9(4)
N1 Mn O1 C27 -58.0(4)
N3 Mn O1 C27 167.0(5)
N4 Mn O1 C27 133.6(4)
N5 Mn O1 C27 58.8(4)
N2 Mn O1 C27 -1.4(5)
O8 C30 O7 O6 125.7(10)
S2 C30 O7 O6 -109.0(9)
F33 C31 S1 O5 -65.7(9)
F3 C31 S1 O5 56.3(10)
F1 C31 S1 O5 178.0(8)
F33 C31 S1 O4 170.9(10)
F3 C31 S1 O4 -67.2(11)
F1 C31 S1 O4 54.5(10)
F33 C31 S1 O3 63.4(11)
F3 C31 S1 O3 -174.6(10)
F1 C31 S1 O3 -52.9(10)
O8 C30 S2 F99 -50.6(17)
O6 C30 S2 F99 99.4(16)
O7 C30 S2 F99 -168.3(16)
O8 C30 S2 F11 -171.1(12)
O6 C30 S2 F11 -21.1(11)
O7 C30 S2 F11 71.2(11)
O8 C30 S2 F5 91.3(11)
O6 C30 S2 F5 -118.6(9)
O7 C30 S2 F5 -26.3(9)
O8 C30 O6 O7 -102.5(14)
S2 C30 O6 O7 111.1(8)
